data_7008905
loop_
_publ_author_name
'Miyashita, Yoshitaro'
'Yamada, Yasunori'
'Fujisawa, Kiyoshi'
'Konno, Takumi'
'Kanamori, Kan'
'Okamoto, Ken-ichi'

_publ_section_title
;
 Stereochemistry and electrochemical properties of molybdenum ions
 incorporated into S-bridged polynuclear structures
;
_journal_issue 6
_journal_name_full 'Journal of the Chemical Society, Dalton Transactions'
_journal_page_first 981
_journal_paper_doi 10.1039/a906665i
_journal_year 2000
_chemical_formula_sum 'C12 H38 Br3 Mo N6 O Rh2 S6'
_chemical_formula_weight 1016.29
_space_group_IT_number 62
_symmetry_cell_setting orthorhombic
_symmetry_Int_Tables_number 62
_symmetry_space_group_name_Hall '-P 2ac 2n'
_symmetry_space_group_name_H-M 'P n m a'
_audit_creation_date 'Wed Aug 11 09:24:38 1999'
_audit_creation_method 'from TEXRAY.INF file'
_cell_angle_alpha 90
_cell_angle_beta 90
_cell_angle_gamma 90
_cell_formula_units_Z 4
_cell_length_a 17.125(7)
_cell_length_b 12.450(5)
_cell_length_c 14.184(4)
_cell_measurement_reflns_used 22
_cell_measurement_temperature 296.2
_cell_measurement_theta_max 15.0
_cell_measurement_theta_min 12.6
_cell_volume 3024.1(19)
_computing_cell_refinement 'Rigaku/AFC Diffractometer Control'
_computing_data_collection 'Rigaku/AFC Diffractometer Control'
_computing_data_reduction teXsan
_computing_publication_material teXsan
_computing_structure_refinement teXsan
_diffrn_ambient_temperature 296.2
_diffrn_measurement_device_type 'Rigaku AFC7S'
_diffrn_measurement_method \w-2\q
_diffrn_orient_matrix_UB_11 -0.00432
_diffrn_orient_matrix_UB_12 0.05291
_diffrn_orient_matrix_UB_13 -0.05278
_diffrn_orient_matrix_UB_21 0.00156
_diffrn_orient_matrix_UB_22 0.06038
_diffrn_orient_matrix_UB_23 0.04645
_diffrn_orient_matrix_UB_31 0.05821
_diffrn_orient_matrix_UB_32 0.00231
_diffrn_orient_matrix_UB_33 -0.00517
_diffrn_radiation_detector 'scintillation counter'
_diffrn_radiation_monochromator graphite
_diffrn_radiation_source 'Rigaku sealed tube'
_diffrn_radiation_type 'Mo K\a'
_diffrn_radiation_wavelength 0.7107
_diffrn_reflns_av_R_equivalents 0.218
_diffrn_reflns_av_sigmaI/netI 0.170
_diffrn_reflns_limit_h_max 22
_diffrn_reflns_limit_h_min 0
_diffrn_reflns_limit_k_max 16
_diffrn_reflns_limit_k_min 0
_diffrn_reflns_limit_l_max 18
_diffrn_reflns_limit_l_min 0
_diffrn_reflns_number 3900
_diffrn_reflns_reduction_process 'Lp corrections applied'
_diffrn_reflns_theta_max 27.50
_diffrn_reflns_theta_min 2.02
_diffrn_standards_decay_% -0.93
_diffrn_standards_interval_count 150
_diffrn_standards_number 3
_exptl_absorpt_coefficient_mu 5.892
_exptl_absorpt_correction_T_max 0.969
_exptl_absorpt_correction_T_min 0.583
_exptl_absorpt_correction_type psi-scan
_exptl_absorpt_process_details '(North, Phillips & Mathews, 1968)'
_exptl_crystal_colour black
_exptl_crystal_density_diffrn 2.232
_exptl_crystal_density_method 'not measured'
_exptl_crystal_description prismatic
_exptl_crystal_F_000 1972.00
_exptl_crystal_size_max 0.200
_exptl_crystal_size_mid 0.200
_exptl_crystal_size_min 0.200
_refine_diff_density_max 0.74
_refine_diff_density_min -1.72
_refine_ls_extinction_method none
_refine_ls_goodness_of_fit_ref 1.383
_refine_ls_hydrogen_treatment noref
_refine_ls_matrix_type full
_refine_ls_number_constraints 0
_refine_ls_number_parameters 184
_refine_ls_number_reflns 1209
_refine_ls_number_restraints 0
_refine_ls_R_factor_all 0.0557
_refine_ls_R_factor_gt 0.0557
_refine_ls_shift/su_max 0.1120
_refine_ls_shift/su_mean 0.0050
_refine_ls_structure_factor_coef F
_refine_ls_weighting_details 'w = 1/[\s^2^(Fo) + 0.00123|Fo|^2^]'
_refine_ls_weighting_scheme calc
_refine_ls_wR_factor_gt 0.0703
_refine_ls_wR_factor_ref 0.0703
_reflns_number_gt 1209
_reflns_number_total 3899
_reflns_threshold_expression >2.0sigma(I)
_cod_data_source_file a906665i.txt
_cod_data_source_block tac61210/rh2mobr-12/13/96
_cod_depositor_comments
;
The following automatic conversions were performed:
'_reflns_observed_expression' tag replaced with
'_reflns_threshold_expression' tag as specified in the replacement
file
'cod-tools/trunk/perl-scripts/inputs/replacement_tags.lst'.

'_atom_site_calc_flags'
tag replaced with '_atom_site_calc_flag' tag as specified in the
replacement file
'cod-tools/trunk/perl-scripts/inputs/replacement_tags.lst'.

'_atom_type_scat_imag'
tag replaced with '_atom_type_scat_dispersion_imag' tag as specified
in the replacement file
'cod-tools/trunk/perl-scripts/inputs/replacement_tags.lst'.

Automatic conversion script
Id: cif_correct_tags 3137 2015-03-23 15:08:43Z antanas 
;
_cod_original_cell_volume 3024(3)
_cod_original_sg_symbol_H-M 'P n m a      '
_cod_original_formula_sum 'C12 H38 Br3 N6 Mo O S6 Rh2 '
_cod_database_code 7008905

loop_
_symmetry_equiv_pos_as_xyz
x,y,z
1/2+x,1/2-y,1/2-z
-x,1/2+y,-z
1/2-x,-y,1/2+z
-x,-y,-z
1/2-x,1/2+y,1/2+z
x,1/2-y,z
1/2+x,y,1/2-z

loop_
_atom_site_label
_atom_site_type_symbol
_atom_site_fract_x
_atom_site_fract_y
_atom_site_fract_z
_atom_site_U_iso_or_equiv
_atom_site_adp_type
_atom_site_occupancy
_atom_site_calc_flag
_atom_site_refinement_flags
_atom_site_disorder_assembly
_atom_site_disorder_group
Rh(1) Rh 0.5063(1) 0.7500 0.8015(1) 0.0405(6) Uani 1.00 d S . .
Rh(2) Rh 0.3865(1) 0.7500 0.4251(1) 0.0535(7) Uani 1.00 d S . .
Mo(1) Mo 0.4454(1) 0.7500 0.6144(2) 0.0433(7) Uani 1.00 d S . .
Br(1) Br 0.1037(2) 0.7500 0.4312(2) 0.069(1) Uani 1.00 d S . .
Br(2) Br 0.8420(3) 0.9273(3) 0.3494(2) 0.150(1) Uani 1.00 d . . .
S(1) S 0.3865(5) 0.6712(8) 0.7554(6) 0.049(3) Uani 0.50 d P . .
S(2) S 0.4797(5) 0.9008(7) 0.7158(5) 0.041(3) Uani 0.50 d P . .
S(3) S 0.5649(5) 0.6665(8) 0.6712(6) 0.046(3) Uani 0.50 d P . .
S(4) S 0.5021(6) 0.8412(8) 0.4791(6) 0.055(3) Uani 0.50 d P . .
S(5) S 0.4236(6) 0.6018(8) 0.5009(6) 0.052(3) Uani 0.50 d P . .
S(6) S 0.3191(6) 0.8119(8) 0.5591(6) 0.051(3) Uani 0.50 d P . .
O(1) O 0.793(1) 0.7500 0.505(1) 0.102(9) Uani 1.00 d S . .
N(1) N 0.524(2) 0.603(2) 0.880(2) 0.039(7) Uiso 0.50 d P . .
N(2) N 0.452(2) 0.826(3) 0.914(2) 0.053(9) Uani 0.50 d P . .
N(3) N 0.613(2) 0.805(2) 0.837(2) 0.046(8) Uani 0.50 d P . .
N(4) N 0.454(2) 0.7500 0.307(2) 0.14(1) Uani 1.00 d S . .
N(5) N 0.289(3) 0.672(4) 0.382(2) 0.10(2) Uani 0.50 d P . .
N(6) N 0.351(2) 0.908(4) 0.368(3) 0.10(2) Uani 0.50 d P . .
C(1) C 0.419(2) 0.531(3) 0.782(2) 0.036(9) Uiso 0.50 d P . .
C(2) C 0.455(3) 0.537(4) 0.881(3) 0.06(1) Uiso 0.50 d P . .
C(3) C 0.397(2) 0.939(3) 0.799(3) 0.035(9) Uiso 0.50 d P . .
C(4) C 0.432(3) 0.937(4) 0.891(4) 0.07(1) Uiso 0.50 d P . .
C(5) C 0.646(1) 0.7500 0.672(2) 0.052(7) Uiso 1.00 d S . .
C(6) C 0.681(2) 0.7500 0.774(2) 0.077(9) Uiso 1.00 d S . .
C(7) C 0.562(2) 0.7500 0.408(2) 0.071(9) Uiso 1.00 d S . .
C(8) C 0.534(2) 0.7500 0.309(2) 0.079(9) Uiso 1.00 d S . .
C(9) C 0.325(6) 0.558(8) 0.532(6) 0.115(7) Uiso 0.50 d P . .
C(10) C 0.289(3) 0.548(4) 0.406(3) 0.06(1) Uiso 0.50 d P . .
C(11) C 0.323(4) 0.958(5) 0.514(4) 0.06(1) Uiso 0.50 d P . .
C(12) C 0.294(3) 0.955(5) 0.444(4) 0.07(1) Uiso 0.50 d P . .
H(1) H 0.5657 0.5634 0.8512 0.0474 Uiso 0.50 calc P . .
H(2) H 0.5383 0.6201 0.9428 0.0474 Uiso 0.50 calc P . .
H(3) H 0.4056 0.7879 0.9289 0.0630 Uiso 0.50 calc P . .
H(4) H 0.4863 0.8254 0.9663 0.0630 Uiso 0.50 calc P . .
H(5) H 0.6149 0.8802 0.8274 0.0556 Uiso 0.50 calc P . .
H(6) H 0.6230 0.7889 0.9012 0.0556 Uiso 0.50 calc P . .
H(7) H 0.4398 0.6877 0.2724 0.1717 Uiso 0.50 calc P . .
H(8) H 0.4398 0.8123 0.2724 0.1717 Uiso 0.50 calc P . .
H(9) H 0.2449 0.7038 0.4121 0.1205 Uiso 0.50 calc P . .
H(10) H 0.2841 0.6798 0.3158 0.1205 Uiso 0.50 calc P . .
H(11) H 0.3957 0.9531 0.3606 0.1199 Uiso 0.50 calc P . .
H(12) H 0.3256 0.8999 0.3094 0.1199 Uiso 0.50 calc P . .
H(13) H 0.3756 0.4829 0.7816 0.0427 Uiso 0.50 calc P . .
H(14) H 0.4563 0.5072 0.7369 0.0427 Uiso 0.50 calc P . .
H(15) H 0.4690 0.4667 0.9013 0.0687 Uiso 0.50 calc P . .
H(16) H 0.4187 0.5672 0.9234 0.0687 Uiso 0.50 calc P . .
H(17) H 0.3782 1.0087 0.7845 0.0415 Uiso 0.50 calc P . .
H(18) H 0.3559 0.8886 0.7948 0.0415 Uiso 0.50 calc P . .
H(19) H 0.3960 0.9641 0.9358 0.0839 Uiso 0.50 calc P . .
H(20) H 0.4778 0.9801 0.8911 0.0839 Uiso 0.50 calc P . .
H(21) H 0.6841 0.7241 0.6290 0.0629 Uiso 0.50 calc P . .
H(22) H 0.6314 0.8209 0.6553 0.0629 Uiso 0.50 calc P . .
H(23) H 0.7277 0.7910 0.7762 0.0921 Uiso 0.50 calc P . .
H(24) H 0.6913 0.6788 0.7944 0.0921 Uiso 0.50 calc P . .
H(25) H 0.6151 0.7500 0.4100 0.0853 Uiso 1.00 calc S . .
H(26) H 0.5587 0.6794 0.4332 0.0853 Uiso 0.50 calc P . .
H(27) H 0.5532 0.6877 0.2780 0.0949 Uiso 0.50 calc P . .
H(28) H 0.5532 0.8123 0.2780 0.0949 Uiso 0.50 calc P . .
H(29) H 0.3237 0.4910 0.5639 0.1452 Uiso 0.50 calc P . .
H(30) H 0.2968 0.6099 0.5680 0.1452 Uiso 0.50 calc P . .
H(31) H 0.2386 0.5176 0.4018 0.0735 Uiso 0.50 calc P . .
H(32) H 0.3243 0.5095 0.3672 0.0735 Uiso 0.50 calc P . .
H(33) H 0.2955 1.0041 0.5557 0.0660 Uiso 0.50 calc P . .
H(34) H 0.3755 0.9812 0.5085 0.0660 Uiso 0.50 calc P . .
H(35) H 0.2800 1.0265 0.4265 0.0894 Uiso 0.50 calc P . .
H(36) H 0.2489 0.9120 0.4477 0.0894 Uiso 0.50 calc P . .

loop_
_atom_site_aniso_label
_atom_site_aniso_U_11
_atom_site_aniso_U_22
_atom_site_aniso_U_33
_atom_site_aniso_U_12
_atom_site_aniso_U_13
_atom_site_aniso_U_23
Rh(1) 0.042(1) 0.058(1) 0.0216(9) 0.0000 -0.0007(9) 0.0000
Rh(2) 0.064(2) 0.074(2) 0.023(1) 0.0000 -0.003(1) 0.0000
Mo(1) 0.045(1) 0.060(2) 0.025(1) 0.0000 -0.002(1) 0.0000
Br(1) 0.071(2) 0.102(2) 0.034(1) 0.0000 0.003(2) 0.0000
Br(2) 0.252(5) 0.102(2) 0.097(2) -0.056(3) 0.090(3) -0.037(2)
S(1) 0.047(6) 0.075(7) 0.024(4) -0.011(5) 0.003(4) -0.003(5)
S(2) 0.050(6) 0.048(5) 0.025(4) 0.000(5) 0.003(4) -0.006(4)
S(3) 0.043(6) 0.063(6) 0.031(4) 0.009(5) 0.005(4) -0.007(4)
S(4) 0.054(6) 0.067(7) 0.044(5) 0.003(6) 0.018(5) -0.018(5)
S(5) 0.071(7) 0.045(6) 0.040(5) 0.007(5) -0.008(5) -0.011(5)
S(6) 0.056(6) 0.057(5) 0.040(5) 0.008(5) 0.000(5) -0.001(5)
O(1) 0.11(2) 0.14(2) 0.06(1) 0.0000 0.02(1) 0.0000
N(2) 0.04(2) 0.09(2) 0.03(1) -0.02(2) 0.00(1) -0.01(2)
N(3) 0.06(2) 0.05(2) 0.03(1) 0.01(1) 0.00(1) 0.00(1)
N(4) 0.12(3) 0.29(5) 0.02(1) 0.0000 0.02(2) 0.0000
N(5) 0.09(3) 0.16(4) 0.04(2) 0.03(3) -0.02(2) -0.01(2)
N(6) 0.10(3) 0.11(3) 0.09(3) 0.06(3) 0.05(3) 0.04(3)

loop_
_atom_type_symbol
_atom_type_description
_atom_type_scat_dispersion_real
_atom_type_scat_dispersion_imag
_atom_type_scat_source
C C 0.003 0.002
;International Tables for Crystallography
(1992, Vol. C, Tables 4.2.6.8 and 6.1.1.1)
;
N N 0.006 0.003
;International Tables for Crystallography
(1992, Vol. C, Tables 4.2.6.8 and 6.1.1.1)
;
S S 0.125 0.123
;International Tables for Crystallography
(1992, Vol. C, Tables 4.2.6.8 and 6.1.1.1)
;
Br Br -0.290 2.459
;International Tables for Crystallography
(1992, Vol. C, Tables 4.2.6.8 and 6.1.1.1)
;
Rh Rh -1.118 0.919
;International Tables for Crystallography
(1992, Vol. C, Tables 4.2.6.8 and 6.1.1.1)
;
Mo Mo -1.683 0.686
;International Tables for Crystallography
(1992, Vol. C, Tables 4.2.6.8 and 6.1.1.1)
;
O O 0.011 0.006
;International Tables for Crystallography
(1992, Vol. C, Tables 4.2.6.8 and 6.1.1.1)
;
H H 0.000 0.000
;International Tables for Crystallography
(1992, Vol. C, Table 6.1.1.2)
;

loop_
_geom_angle_atom_site_label_1
_geom_angle_atom_site_label_2
_geom_angle_atom_site_label_3
_geom_angle
_geom_angle_site_symmetry_1
_geom_angle_site_symmetry_2
_geom_angle_site_symmetry_3
_geom_angle_publ_flag
S(1) Rh(1) S(1) 49.0(5) 1_555 1_555 7_565 yes
S(1) Rh(1) S(2) 91.2(3) 1_555 1_555 1_555 yes
S(1) Rh(1) S(2) 48.6(3) 1_555 1_555 7_565 yes
S(1) Rh(1) S(3) 88.2(3) 1_555 1_555 1_555 yes
S(1) Rh(1) S(3) 109.7(3) 1_555 1_555 7_565 yes
S(1) Rh(1) N(1) 85.1(7) 1_555 1_555 1_555 yes
S(1) Rh(1) N(1) 128.1(7) 1_555 1_555 7_565 yes
S(1) Rh(1) N(2) 90.7(8) 1_555 1_555 1_555 yes
S(1) Rh(1) N(2) 68.5(8) 1_555 1_555 7_565 yes
S(1) Rh(1) N(3) 174.7(8) 1_555 1_555 1_555 yes
S(1) Rh(1) N(3) 135.8(8) 1_555 1_555 7_565 yes
S(1) Rh(1) S(2) 48.6(3) 7_565 1_555 1_555 yes
S(1) Rh(1) S(2) 91.2(3) 7_565 1_555 7_565 yes
S(1) Rh(1) S(3) 109.7(3) 7_565 1_555 1_555 yes
S(1) Rh(1) S(3) 88.2(3) 7_565 1_555 7_565 yes
S(1) Rh(1) N(1) 128.1(7) 7_565 1_555 1_555 yes
S(1) Rh(1) N(1) 85.1(7) 7_565 1_555 7_565 yes
S(1) Rh(1) N(2) 68.5(8) 7_565 1_555 1_555 yes
S(1) Rh(1) N(2) 90.7(8) 7_565 1_555 7_565 yes
S(1) Rh(1) N(3) 135.8(8) 7_565 1_555 1_555 yes
S(1) Rh(1) N(3) 174.7(8) 7_565 1_555 7_565 yes
S(2) Rh(1) S(2) 110.7(4) 1_555 1_555 7_565 yes
S(2) Rh(1) S(3) 91.7(3) 1_555 1_555 1_555 yes
S(2) Rh(1) S(3) 45.7(3) 1_555 1_555 7_565 yes
S(2) Rh(1) N(1) 176.3(7) 1_555 1_555 1_555 yes
S(2) Rh(1) N(1) 66.7(7) 1_555 1_555 7_565 yes
S(2) Rh(1) N(2) 86.8(9) 1_555 1_555 1_555 yes
S(2) Rh(1) N(2) 134.1(8) 1_555 1_555 7_565 yes
S(2) Rh(1) N(3) 92.0(8) 1_555 1_555 1_555 yes
S(2) Rh(1) N(3) 126.1(8) 1_555 1_555 7_565 yes
S(2) Rh(1) S(3) 45.7(3) 7_565 1_555 1_555 yes
S(2) Rh(1) S(3) 91.7(3) 7_565 1_555 7_565 yes
S(2) Rh(1) N(1) 66.7(7) 7_565 1_555 1_555 yes
S(2) Rh(1) N(1) 176.3(7) 7_565 1_555 7_565 yes
S(2) Rh(1) N(2) 134.1(8) 7_565 1_555 1_555 yes
S(2) Rh(1) N(2) 86.8(9) 7_565 1_555 7_565 yes
S(2) Rh(1) N(3) 126.1(8) 7_565 1_555 1_555 yes
S(2) Rh(1) N(3) 92.0(8) 7_565 1_555 7_565 yes
S(3) Rh(1) S(3) 52.6(5) 1_555 1_555 7_565 yes
S(3) Rh(1) N(1) 88.1(7) 1_555 1_555 1_555 yes
S(3) Rh(1) N(1) 135.8(7) 1_555 1_555 7_565 yes
S(3) Rh(1) N(2) 178.2(9) 1_555 1_555 1_555 yes
S(3) Rh(1) N(2) 126.5(9) 1_555 1_555 7_565 yes
S(3) Rh(1) N(3) 87.4(8) 1_555 1_555 1_555 yes
S(3) Rh(1) N(3) 69.9(7) 1_555 1_555 7_565 yes
S(3) Rh(1) N(1) 135.8(7) 7_565 1_555 1_555 yes
S(3) Rh(1) N(1) 88.1(7) 7_565 1_555 7_565 yes
S(3) Rh(1) N(2) 126.5(9) 7_565 1_555 1_555 yes
S(3) Rh(1) N(2) 178.2(9) 7_565 1_555 7_565 yes
S(3) Rh(1) N(3) 69.9(7) 7_565 1_555 1_555 yes
S(3) Rh(1) N(3) 87.4(8) 7_565 1_555 7_565 yes
N(1) Rh(1) N(1) 115(1) 1_555 1_555 7_565 yes
N(1) Rh(1) N(2) 93(1) 1_555 1_555 1_555 yes
N(1) Rh(1) N(2) 44.3(10) 1_555 1_555 7_565 yes
N(1) Rh(1) N(3) 91.7(10) 1_555 1_555 1_555 yes
N(1) Rh(1) N(3) 57.2(10) 1_555 1_555 7_565 yes
N(1) Rh(1) N(2) 44.3(10) 7_565 1_555 1_555 yes
N(1) Rh(1) N(2) 93(1) 7_565 1_555 7_565 yes
N(1) Rh(1) N(3) 57.2(10) 7_565 1_555 1_555 yes
N(1) Rh(1) N(3) 91.7(10) 7_565 1_555 7_565 yes
N(2) Rh(1) N(2) 54(1) 1_555 1_555 7_565 yes
N(2) Rh(1) N(3) 93(1) 1_555 1_555 1_555 yes
N(2) Rh(1) N(3) 111(1) 1_555 1_555 7_565 yes
N(2) Rh(1) N(3) 111(1) 7_565 1_555 1_555 yes
N(2) Rh(1) N(3) 93(1) 7_565 1_555 7_565 yes
N(3) Rh(1) N(3) 39(1) 1_555 1_555 7_565 yes
S(4) Rh(2) S(4) 56.3(5) 1_555 1_555 7_565 yes
S(4) Rh(2) S(5) 90.2(4) 1_555 1_555 1_555 yes
S(4) Rh(2) S(5) 38.9(3) 1_555 1_555 7_565 yes
S(4) Rh(2) S(6) 89.5(3) 1_555 1_555 1_555 yes
S(4) Rh(2) S(6) 107.5(3) 1_555 1_555 7_565 yes
S(4) Rh(2) N(4) 78.1(8) 1_555 1_555 1_555 yes
S(4) Rh(2) N(5) 178(1) 1_555 1_555 1_555 yes
S(4) Rh(2) N(5) 123(1) 1_555 1_555 7_565 yes
S(4) Rh(2) N(6) 85(1) 1_555 1_555 1_555 yes
S(4) Rh(2) N(6) 139(1) 1_555 1_555 7_565 yes
S(4) Rh(2) S(5) 38.9(3) 7_565 1_555 1_555 yes
S(4) Rh(2) S(5) 90.2(4) 7_565 1_555 7_565 yes
S(4) Rh(2) S(6) 107.5(3) 7_565 1_555 1_555 yes
S(4) Rh(2) S(6) 89.5(3) 7_565 1_555 7_565 yes
S(4) Rh(2) N(4) 78.1(8) 7_565 1_555 1_555 yes
S(4) Rh(2) N(5) 123(1) 7_565 1_555 1_555 yes
S(4) Rh(2) N(5) 178(1) 7_565 1_555 7_565 yes
S(4) Rh(2) N(6) 139(1) 7_565 1_555 1_555 yes
S(4) Rh(2) N(6) 85(1) 7_565 1_555 7_565 yes
S(5) Rh(2) S(5) 111.8(5) 1_555 1_555 7_565 yes
S(5) Rh(2) S(6) 91.2(3) 1_555 1_555 1_555 yes
S(5) Rh(2) S(6) 58.6(4) 1_555 1_555 7_565 yes
S(5) Rh(2) N(4) 103.5(6) 1_555 1_555 1_555 yes
S(5) Rh(2) N(5) 89(1) 1_555 1_555 1_555 yes
S(5) Rh(2) N(5) 140(1) 1_555 1_555 7_565 yes
S(5) Rh(2) N(6) 172(1) 1_555 1_555 1_555 yes
S(5) Rh(2) N(6) 61(1) 1_555 1_555 7_565 yes
S(5) Rh(2) S(6) 58.6(4) 7_565 1_555 1_555 yes
S(5) Rh(2) S(6) 91.2(3) 7_565 1_555 7_565 yes
S(5) Rh(2) N(4) 103.5(6) 7_565 1_555 1_555 yes
S(5) Rh(2) N(5) 140(1) 7_565 1_555 1_555 yes
S(5) Rh(2) N(5) 89(1) 7_565 1_555 7_565 yes
S(5) Rh(2) N(6) 61(1) 7_565 1_555 1_555 yes
S(5) Rh(2) N(6) 172(1) 7_565 1_555 7_565 yes
S(6) Rh(2) S(6) 38.2(5) 1_555 1_555 7_565 yes
S(6) Rh(2) N(4) 160.6(3) 1_555 1_555 1_555 yes
S(6) Rh(2) N(5) 89(1) 1_555 1_555 1_555 yes
S(6) Rh(2) N(5) 71(1) 1_555 1_555 7_565 yes
S(6) Rh(2) N(6) 82.5(9) 1_555 1_555 1_555 yes
S(6) Rh(2) N(6) 116.9(9) 1_555 1_555 7_565 yes
S(6) Rh(2) N(4) 160.6(3) 7_565 1_555 1_555 yes
S(6) Rh(2) N(5) 71(1) 7_565 1_555 1_555 yes
S(6) Rh(2) N(5) 89(1) 7_565 1_555 7_565 yes
S(6) Rh(2) N(6) 116.9(9) 7_565 1_555 1_555 yes
S(6) Rh(2) N(6) 82.5(9) 7_565 1_555 7_565 yes
N(4) Rh(2) N(5) 102(1) 1_555 1_555 1_555 yes
N(4) Rh(2) N(5) 102(1) 1_555 1_555 7_565 yes
N(4) Rh(2) N(6) 81.6(9) 1_555 1_555 1_555 yes
N(4) Rh(2) N(6) 81.6(9) 1_555 1_555 7_565 yes
N(5) Rh(2) N(5) 57(2) 1_555 1_555 7_565 yes
N(5) Rh(2) N(6) 95(1) 1_555 1_555 1_555 yes
N(5) Rh(2) N(6) 40(1) 1_555 1_555 7_565 yes
N(5) Rh(2) N(6) 40(1) 7_565 1_555 1_555 yes
N(5) Rh(2) N(6) 95(1) 7_565 1_555 7_565 yes
N(6) Rh(2) N(6) 125(2) 1_555 1_555 7_565 yes
S(1) Mo(1) S(1) 47.3(5) 1_555 1_555 7_565 yes
S(1) Mo(1) S(2) 85.7(3) 1_555 1_555 1_555 yes
S(1) Mo(1) S(2) 46.2(3) 1_555 1_555 7_565 yes
S(1) Mo(1) S(3) 84.5(3) 1_555 1_555 1_555 yes
S(1) Mo(1) S(3) 104.3(3) 1_555 1_555 7_565 yes
S(1) Mo(1) S(4) 175.8(3) 1_555 1_555 1_555 yes
S(1) Mo(1) S(4) 128.5(3) 1_555 1_555 7_565 yes
S(1) Mo(1) S(5) 99.8(3) 1_555 1_555 1_555 yes
S(1) Mo(1) S(5) 140.2(4) 1_555 1_555 7_565 yes
S(1) Mo(1) S(6) 91.4(3) 1_555 1_555 1_555 yes
S(1) Mo(1) S(6) 76.7(3) 1_555 1_555 7_565 yes
S(1) Mo(1) S(2) 46.2(3) 7_565 1_555 1_555 yes
S(1) Mo(1) S(2) 85.7(3) 7_565 1_555 7_565 yes
S(1) Mo(1) S(3) 104.3(3) 7_565 1_555 1_555 yes
S(1) Mo(1) S(3) 84.5(3) 7_565 1_555 7_565 yes
S(1) Mo(1) S(4) 128.5(3) 7_565 1_555 1_555 yes
S(1) Mo(1) S(4) 175.8(3) 7_565 1_555 7_565 yes
S(1) Mo(1) S(5) 140.2(4) 7_565 1_555 1_555 yes
S(1) Mo(1) S(5) 99.8(3) 7_565 1_555 7_565 yes
S(1) Mo(1) S(6) 76.7(3) 7_565 1_555 1_555 yes
S(1) Mo(1) S(6) 91.4(3) 7_565 1_555 7_565 yes
S(2) Mo(1) S(2) 100.7(4) 1_555 1_555 7_565 yes
S(2) Mo(1) S(3) 86.0(3) 1_555 1_555 1_555 yes
S(2) Mo(1) S(3) 43.3(3) 1_555 1_555 7_565 yes
S(2) Mo(1) S(4) 90.6(3) 1_555 1_555 1_555 yes
S(2) Mo(1) S(4) 136.8(3) 1_555 1_555 7_565 yes
S(2) Mo(1) S(5) 173.6(3) 1_555 1_555 1_555 yes
S(2) Mo(1) S(5) 81.1(3) 1_555 1_555 7_565 yes
S(2) Mo(1) S(6) 99.3(3) 1_555 1_555 1_555 yes
S(2) Mo(1) S(6) 130.6(3) 1_555 1_555 7_565 yes
S(2) Mo(1) S(3) 43.3(3) 7_565 1_555 1_555 yes
S(2) Mo(1) S(3) 86.0(3) 7_565 1_555 7_565 yes
S(2) Mo(1) S(4) 136.8(3) 7_565 1_555 1_555 yes
S(2) Mo(1) S(4) 90.6(3) 7_565 1_555 7_565 yes
S(2) Mo(1) S(5) 81.1(3) 7_565 1_555 1_555 yes
S(2) Mo(1) S(5) 173.6(3) 7_565 1_555 7_565 yes
S(2) Mo(1) S(6) 130.6(3) 7_565 1_555 1_555 yes
S(2) Mo(1) S(6) 99.3(3) 7_565 1_555 7_565 yes
S(3) Mo(1) S(3) 50.6(5) 1_555 1_555 7_565 yes
S(3) Mo(1) S(4) 97.2(3) 1_555 1_555 1_555 yes
S(3) Mo(1) S(4) 74.1(3) 1_555 1_555 7_565 yes
S(3) Mo(1) S(5) 91.3(3) 1_555 1_555 1_555 yes
S(3) Mo(1) S(5) 131.3(3) 1_555 1_555 7_565 yes
S(3) Mo(1) S(6) 173.1(3) 1_555 1_555 1_555 yes
S(3) Mo(1) S(6) 136.2(3) 1_555 1_555 7_565 yes
S(3) Mo(1) S(4) 74.1(3) 7_565 1_555 1_555 yes
S(3) Mo(1) S(4) 97.2(3) 7_565 1_555 7_565 yes
S(3) Mo(1) S(5) 131.3(3) 7_565 1_555 1_555 yes
S(3) Mo(1) S(5) 91.3(3) 7_565 1_555 7_565 yes
S(3) Mo(1) S(6) 136.2(3) 7_565 1_555 1_555 yes
S(3) Mo(1) S(6) 173.1(3) 7_565 1_555 7_565 yes
S(4) Mo(1) S(4) 55.7(5) 1_555 1_555 7_565 yes
S(4) Mo(1) S(5) 84.0(3) 1_555 1_555 1_555 yes
S(4) Mo(1) S(5) 36.8(3) 1_555 1_555 7_565 yes
S(4) Mo(1) S(6) 87.3(4) 1_555 1_555 1_555 yes
S(4) Mo(1) S(6) 104.4(3) 1_555 1_555 7_565 yes
S(4) Mo(1) S(5) 36.8(3) 7_565 1_555 1_555 yes
S(4) Mo(1) S(5) 84.0(3) 7_565 1_555 7_565 yes
S(4) Mo(1) S(6) 104.4(3) 7_565 1_555 1_555 yes
S(4) Mo(1) S(6) 87.3(4) 7_565 1_555 7_565 yes
S(5) Mo(1) S(5) 96.3(5) 1_555 1_555 7_565 yes
S(5) Mo(1) S(6) 83.8(3) 1_555 1_555 1_555 yes
S(5) Mo(1) S(6) 54.5(3) 1_555 1_555 7_565 yes
S(5) Mo(1) S(6) 54.5(3) 7_565 1_555 1_555 yes
S(5) Mo(1) S(6) 83.8(3) 7_565 1_555 7_565 yes
S(6) Mo(1) S(6) 37.0(5) 1_555 1_555 7_565 yes
Rh(1) S(1) Mo(1) 72.7(3) 1_555 1_555 1_555 yes
Rh(1) S(1) S(1) 65.5(2) 1_555 1_555 7_565 yes
Rh(1) S(1) S(2) 63.4(4) 1_555 1_555 7_565 yes
Rh(1) S(1) C(1) 94(1) 1_555 1_555 1_555 yes
Rh(1) S(1) C(3) 99(1) 1_555 1_555 7_565 yes
Rh(1) S(1) H(18) 124.7(6) 1_555 1_555 7_565 no
Mo(1) S(1) S(1) 66.4(2) 1_555 1_555 7_565 yes
Mo(1) S(1) S(2) 66.7(3) 1_555 1_555 7_565 yes
Mo(1) S(1) C(1) 114(1) 1_555 1_555 1_555 yes
Mo(1) S(1) C(3) 130(1) 1_555 1_555 7_565 yes
Mo(1) S(1) H(18) 155.5(7) 1_555 1_555 7_565 no
S(1) S(1) S(2) 117.9(4) 7_565 1_555 7_565 yes
S(1) S(1) C(1) 159(1) 7_565 1_555 1_555 yes
S(1) S(1) C(3) 154(1) 7_565 1_555 7_565 yes
S(1) S(1) H(18) 134.2(5) 7_565 1_555 7_565 no
S(2) S(1) C(1) 51(1) 7_565 1_555 1_555 yes
S(2) S(1) C(3) 65(1) 7_565 1_555 7_565 yes
S(2) S(1) H(18) 103.7(7) 7_565 1_555 7_565 no
C(1) S(1) C(3) 15(1) 1_555 1_555 7_565 yes
C(1) S(1) H(18) 52(1) 1_555 1_555 7_565 no
C(3) S(1) H(18) 38(1) 7_565 1_555 7_565 no
Rh(1) S(2) Mo(1) 74.3(3) 1_555 1_555 1_555 yes
Rh(1) S(2) S(1) 68.0(4) 1_555 1_555 7_565 yes
Rh(1) S(2) S(3) 69.1(4) 1_555 1_555 7_565 yes
Rh(1) S(2) C(1) 104(1) 1_555 1_555 7_565 yes
Rh(1) S(2) C(3) 91(1) 1_555 1_555 1_555 yes
Rh(1) S(2) H(14) 133.7(5) 1_555 1_555 7_565 no
Mo(1) S(2) S(1) 67.1(4) 1_555 1_555 7_565 yes
Mo(1) S(2) S(3) 68.2(4) 1_555 1_555 7_565 yes
Mo(1) S(2) C(1) 125(1) 1_555 1_555 7_565 yes
Mo(1) S(2) C(3) 112(1) 1_555 1_555 1_555 yes
Mo(1) S(2) H(14) 140.3(6) 1_555 1_555 7_565 no
S(1) S(2) S(3) 124.2(6) 7_565 1_555 7_565 yes
S(1) S(2) C(1) 63(1) 7_565 1_555 7_565 yes
S(1) S(2) C(3) 46(1) 7_565 1_555 1_555 yes
S(1) S(2) H(14) 95.3(6) 7_565 1_555 7_565 no
S(3) S(2) C(1) 163(1) 7_565 1_555 7_565 yes
S(3) S(2) C(3) 159(1) 7_565 1_555 1_555 yes
S(3) S(2) H(14) 140.4(7) 7_565 1_555 7_565 no
C(1) S(2) C(3) 16(1) 7_565 1_555 1_555 yes
C(1) S(2) H(14) 35(1) 7_565 1_555 7_565 no
C(3) S(2) H(14) 51(1) 1_555 1_555 7_565 no
Rh(1) S(3) Mo(1) 73.2(3) 1_555 1_555 1_555 yes
Rh(1) S(3) S(2) 65.3(4) 1_555 1_555 7_565 yes
Rh(1) S(3) S(3) 63.7(2) 1_555 1_555 7_565 yes
Rh(1) S(3) C(5) 94.0(9) 1_555 1_555 1_555 yes
Rh(1) S(3) H(22) 120.5(6) 1_555 1_555 7_565 no
Mo(1) S(3) S(2) 68.5(4) 1_555 1_555 7_565 yes
Mo(1) S(3) S(3) 64.7(2) 1_555 1_555 7_565 yes
Mo(1) S(3) C(5) 115.0(7) 1_555 1_555 1_555 yes
Mo(1) S(3) H(22) 134.2(6) 1_555 1_555 7_565 no
S(2) S(3) S(3) 117.8(4) 7_565 1_555 7_565 yes
S(2) S(3) C(5) 157(1) 7_565 1_555 1_555 yes
S(2) S(3) H(22) 156.8(8) 7_565 1_555 7_565 no
S(3) S(3) C(5) 53.3(6) 7_565 1_555 1_555 yes
S(3) S(3) H(22) 82.3(5) 7_565 1_555 7_565 no
C(5) S(3) H(22) 31.0(6) 1_555 1_555 7_565 no
Rh(2) S(4) Mo(1) 72.7(3) 1_555 1_555 1_555 yes
Rh(2) S(4) S(4) 61.8(3) 1_555 1_555 7_565 yes
Rh(2) S(4) S(5) 64.3(5) 1_555 1_555 7_565 yes
Rh(2) S(4) C(7) 89.7(9) 1_555 1_555 1_555 yes
Rh(2) S(4) H(26) 113.1(6) 1_555 1_555 7_565 no
Mo(1) S(4) S(4) 62.2(2) 1_555 1_555 7_565 yes
Mo(1) S(4) S(5) 73.2(5) 1_555 1_555 7_565 yes
Mo(1) S(4) C(7) 111.6(8) 1_555 1_555 1_555 yes
Mo(1) S(4) H(26) 130.8(7) 1_555 1_555 7_565 no
S(4) S(4) S(5) 117.2(5) 7_565 1_555 7_565 yes
S(4) S(4) C(7) 51.7(7) 7_565 1_555 1_555 yes
S(4) S(4) H(26) 77.6(5) 7_565 1_555 7_565 no
S(5) S(4) C(7) 151(1) 7_565 1_555 1_555 yes
S(5) S(4) H(26) 155.4(9) 7_565 1_555 7_565 no
C(7) S(4) H(26) 27.5(7) 1_555 1_555 7_565 no
Rh(2) S(5) Mo(1) 74.9(3) 1_555 1_555 1_555 yes
Rh(2) S(5) S(4) 76.8(6) 1_555 1_555 7_565 yes
Rh(2) S(5) S(6) 63.5(4) 1_555 1_555 7_565 yes
Rh(2) S(5) C(9) 95(3) 1_555 1_555 1_555 yes
Rh(2) S(5) C(11) 96(2) 1_555 1_555 7_565 yes
Rh(2) S(5) H(34) 120.5(6) 1_555 1_555 7_565 no
Mo(1) S(5) S(4) 70.0(5) 1_555 1_555 7_565 yes
Mo(1) S(5) S(6) 61.6(3) 1_555 1_555 7_565 yes
Mo(1) S(5) C(9) 101(2) 1_555 1_555 1_555 yes
Mo(1) S(5) C(11) 111(1) 1_555 1_555 7_565 yes
Mo(1) S(5) H(34) 128.4(6) 1_555 1_555 7_565 no
S(4) S(5) S(6) 123.0(7) 7_565 1_555 7_565 yes
S(4) S(5) C(9) 170(3) 7_565 1_555 1_555 yes
S(4) S(5) C(11) 172(2) 7_565 1_555 7_565 yes
S(4) S(5) H(34) 155.7(8) 7_565 1_555 7_565 no
S(6) S(5) C(9) 47(2) 7_565 1_555 1_555 yes
S(6) S(5) C(11) 54(1) 7_565 1_555 7_565 yes
S(6) S(5) H(34) 81.3(5) 7_565 1_555 7_565 no
C(9) S(5) C(11) 9(3) 1_555 1_555 7_565 yes
C(9) S(5) H(34) 34(2) 1_555 1_555 7_565 no
C(11) S(5) H(34) 28(1) 7_565 1_555 7_565 no
Rh(2) S(6) Mo(1) 73.7(3) 1_555 1_555 1_555 yes
Rh(2) S(6) S(5) 57.9(3) 1_555 1_555 7_565 yes
Rh(2) S(6) S(6) 70.9(2) 1_555 1_555 7_565 yes
Rh(2) S(6) C(9) 96(3) 1_555 1_555 7_565 yes
Rh(2) S(6) C(11) 91(1) 1_555 1_555 1_555 yes
Rh(2) S(6) H(30) 125.2(7) 1_555 1_555 7_565 no
Mo(1) S(6) S(5) 63.9(4) 1_555 1_555 7_565 yes
Mo(1) S(6) S(6) 71.5(2) 1_555 1_555 7_565 yes
Mo(1) S(6) C(9) 109(3) 1_555 1_555 7_565 yes
Mo(1) S(6) C(11) 112(2) 1_555 1_555 1_555 yes
Mo(1) S(6) H(30) 125.3(7) 1_555 1_555 7_565 no
S(5) S(6) S(6) 118.6(4) 7_565 1_555 7_565 yes
S(5) S(6) C(9) 53(3) 7_565 1_555 7_565 yes
S(5) S(6) C(11) 53(2) 7_565 1_555 1_555 yes
S(5) S(6) H(30) 83.7(6) 7_565 1_555 7_565 no
S(6) S(6) C(9) 166(3) 7_565 1_555 7_565 yes
S(6) S(6) C(11) 160(1) 7_565 1_555 1_555 yes
S(6) S(6) H(30) 157.6(5) 7_565 1_555 7_565 no
C(9) S(6) C(11) 6(4) 7_565 1_555 1_555 yes
C(9) S(6) H(30) 31(3) 7_565 1_555 7_565 no
C(11) S(6) H(30) 35(1) 1_555 1_555 7_565 no
Rh(1) N(1) N(2) 64(1) 1_555 1_555 7_565 yes
Rh(1) N(1) C(2) 111(2) 1_555 1_555 1_555 yes
Rh(1) N(1) C(4) 99(2) 1_555 1_555 7_565 yes
Rh(1) N(1) H(1) 108(1) 1_555 1_555 1_555 no
Rh(1) N(1) H(2) 108(1) 1_555 1_555 1_555 no
N(2) N(1) C(2) 71(2) 7_565 1_555 1_555 yes
N(2) N(1) C(4) 53(2) 7_565 1_555 7_565 yes
N(2) N(1) H(1) 172(2) 7_565 1_555 1_555 no
N(2) N(1) H(2) 77(1) 7_565 1_555 1_555 no
C(2) N(1) C(4) 17(2) 1_555 1_555 7_565 yes
C(2) N(1) H(1) 108(2) 1_555 1_555 1_555 no
C(2) N(1) H(2) 108(2) 1_555 1_555 1_555 no
C(4) N(1) H(1) 126(3) 7_565 1_555 1_555 no
C(4) N(1) H(2) 102(2) 7_565 1_555 1_555 no
H(1) N(1) H(2) 109(2) 1_555 1_555 1_555 no
Rh(1) N(2) N(1) 71(1) 1_555 1_555 7_565 yes
Rh(1) N(2) C(2) 103(1) 1_555 1_555 7_565 yes
Rh(1) N(2) C(4) 111(2) 1_555 1_555 1_555 yes
Rh(1) N(2) H(3) 108(2) 1_555 1_555 1_555 no
Rh(1) N(2) H(4) 108(2) 1_555 1_555 1_555 no
N(1) N(2) C(2) 50(1) 7_565 1_555 7_565 yes
N(1) N(2) C(4) 65(2) 7_565 1_555 1_555 yes
N(1) N(2) H(3) 173(3) 7_565 1_555 1_555 no
N(1) N(2) H(4) 76(1) 7_565 1_555 1_555 no
C(2) N(2) C(4) 15(2) 7_565 1_555 1_555 yes
C(2) N(2) H(3) 124(3) 7_565 1_555 1_555 no
C(2) N(2) H(4) 100(2) 7_565 1_555 1_555 no
C(4) N(2) H(3) 108(3) 1_555 1_555 1_555 no
C(4) N(2) H(4) 109(3) 1_555 1_555 1_555 no
H(3) N(2) H(4) 109(2) 1_555 1_555 1_555 no
Rh(1) N(3) N(3) 70.3(7) 1_555 1_555 7_565 yes
Rh(1) N(3) C(6) 111(1) 1_555 1_555 1_555 yes
Rh(1) N(3) H(5) 108(1) 1_555 1_555 1_555 no
Rh(1) N(3) H(6) 108(2) 1_555 1_555 1_555 no
N(3) N(3) C(6) 64(1) 7_565 1_555 1_555 yes
N(3) N(3) H(5) 171(1) 7_565 1_555 1_555 no
N(3) N(3) H(6) 78(1) 7_565 1_555 1_555 no
C(6) N(3) H(5) 108(2) 1_555 1_555 1_555 no
C(6) N(3) H(6) 108(2) 1_555 1_555 1_555 no
H(5) N(3) H(6) 109(2) 1_555 1_555 1_555 no
Rh(2) N(4) C(8) 123(2) 1_555 1_555 1_555 yes
Rh(2) N(4) H(7) 105(1) 1_555 1_555 1_555 no
Rh(2) N(4) H(8) 105(1) 1_555 1_555 1_555 no
C(8) N(4) H(7) 105(2) 1_555 1_555 1_555 no
C(8) N(4) H(8) 105(2) 1_555 1_555 1_555 no
H(7) N(4) H(8) 109(2) 1_555 1_555 1_555 no
Rh(2) N(5) N(6) 76(2) 1_555 1_555 7_565 yes
Rh(2) N(5) C(10) 113(3) 1_555 1_555 1_555 yes
Rh(2) N(5) C(12) 103(2) 1_555 1_555 7_565 yes
Rh(2) N(5) H(9) 108(3) 1_555 1_555 1_555 no
Rh(2) N(5) H(10) 108(3) 1_555 1_555 1_555 no
N(6) N(5) C(10) 50(2) 7_565 1_555 1_555 yes
N(6) N(5) C(12) 55(2) 7_565 1_555 7_565 yes
N(6) N(5) H(9) 156(4) 7_565 1_555 1_555 no
N(6) N(5) H(10) 89(3) 7_565 1_555 1_555 no
C(10) N(5) C(12) 16(2) 1_555 1_555 7_565 yes
C(10) N(5) H(9) 108(4) 1_555 1_555 1_555 no
C(10) N(5) H(10) 108(3) 1_555 1_555 1_555 no
C(12) N(5) H(9) 101(3) 7_565 1_555 1_555 no
C(12) N(5) H(10) 125(4) 7_565 1_555 1_555 no
H(9) N(5) H(10) 109(3) 1_555 1_555 1_555 no
Rh(2) N(6) N(5) 63(2) 1_555 1_555 7_565 yes
Rh(2) N(6) C(10) 116(3) 1_555 1_555 7_565 yes
Rh(2) N(6) C(12) 104(2) 1_555 1_555 1_555 yes
Rh(2) N(6) H(11) 110(2) 1_555 1_555 1_555 no
Rh(2) N(6) H(12) 110(3) 1_555 1_555 1_555 no
Rh(2) N(6) H(32) 158(2) 1_555 1_555 7_565 no
N(5) N(6) C(10) 68(3) 7_565 1_555 7_565 yes
N(5) N(6) C(12) 72(3) 7_565 1_555 1_555 yes
N(5) N(6) H(11) 173(3) 7_565 1_555 1_555 no
N(5) N(6) H(12) 72(3) 7_565 1_555 1_555 no
N(5) N(6) H(32) 108(3) 7_565 1_555 7_565 no
C(10) N(6) C(12) 19(3) 7_565 1_555 1_555 yes
C(10) N(6) H(11) 116(4) 7_565 1_555 1_555 no
C(10) N(6) H(12) 91(3) 7_565 1_555 1_555 no
C(10) N(6) H(32) 45(2) 7_565 1_555 7_565 no
C(12) N(6) H(11) 110(4) 1_555 1_555 1_555 no
C(12) N(6) H(12) 110(3) 1_555 1_555 1_555 no
C(12) N(6) H(32) 53(2) 1_555 1_555 7_565 no
H(11) N(6) H(12) 109(3) 1_555 1_555 1_555 no
H(11) N(6) H(32) 77(3) 1_555 1_555 7_565 no
H(12) N(6) H(32) 83(2) 1_555 1_555 7_565 no
S(1) C(1) S(2) 65(1) 1_555 1_555 7_565 yes
S(1) C(1) C(2) 104(2) 1_555 1_555 1_555 yes
S(1) C(1) C(3) 44(5) 1_555 1_555 7_565 yes
S(1) C(1) C(4) 89(2) 1_555 1_555 7_565 yes
S(1) C(1) H(13) 110(2) 1_555 1_555 1_555 no
S(1) C(1) H(14) 110(2) 1_555 1_555 1_555 no
S(1) C(1) H(17) 107(3) 1_555 1_555 7_565 no
S(2) C(1) C(2) 103(2) 7_565 1_555 1_555 yes
S(2) C(1) C(3) 107(6) 7_565 1_555 7_565 yes
S(2) C(1) C(4) 109(2) 7_565 1_555 7_565 yes
S(2) C(1) H(13) 145(3) 7_565 1_555 1_555 no
S(2) C(1) H(14) 49(1) 7_565 1_555 1_555 no
S(2) C(1) H(17) 147(3) 7_565 1_555 7_565 no
C(2) C(1) C(3) 81(6) 1_555 1_555 7_565 yes
C(2) C(1) C(4) 19(2) 1_555 1_555 7_565 yes
C(2) C(1) H(13) 110(3) 1_555 1_555 1_555 no
C(2) C(1) H(14) 110(3) 1_555 1_555 1_555 no
C(2) C(1) H(17) 108(3) 1_555 1_555 7_565 no
C(3) C(1) C(4) 61(5) 7_565 1_555 7_565 yes
C(3) C(1) H(13) 84(6) 7_565 1_555 1_555 no
C(3) C(1) H(14) 155(7) 7_565 1_555 1_555 no
C(3) C(1) H(17) 80(6) 7_565 1_555 7_565 no
C(4) C(1) H(13) 105(3) 7_565 1_555 1_555 no
C(4) C(1) H(14) 128(3) 7_565 1_555 1_555 no
C(4) C(1) H(17) 102(3) 7_565 1_555 7_565 no
H(13) C(1) H(14) 109(3) 1_555 1_555 1_555 no
H(13) C(1) H(17) 4.5(3) 1_555 1_555 7_565 no
H(14) C(1) H(17) 113(3) 1_555 1_555 7_565 no
N(1) C(2) N(2) 58(2) 1_555 1_555 7_565 yes
N(1) C(2) C(1) 110(3) 1_555 1_555 1_555 yes
N(1) C(2) C(3) 113(3) 1_555 1_555 7_565 yes
N(1) C(2) C(4) 106(10) 1_555 1_555 7_565 yes
N(1) C(2) H(15) 109(3) 1_555 1_555 1_555 no
N(1) C(2) H(16) 109(4) 1_555 1_555 1_555 no
N(1) C(2) H(19) 131(3) 1_555 1_555 7_565 no
N(1) C(2) H(20) 65(5) 1_555 1_555 7_565 no
N(2) C(2) C(1) 105(2) 7_565 1_555 1_555 yes
N(2) C(2) C(3) 89(2) 7_565 1_555 7_565 yes
N(2) C(2) C(4) 47(8) 7_565 1_555 7_565 yes
N(2) C(2) H(15) 144(4) 7_565 1_555 1_555 no
N(2) C(2) H(16) 55(2) 7_565 1_555 1_555 no
N(2) C(2) H(19) 79(2) 7_565 1_555 7_565 no
N(2) C(2) H(20) 113(6) 7_565 1_555 7_565 no
C(1) C(2) C(3) 21(1) 1_555 1_555 7_565 yes
C(1) C(2) C(4) 87(9) 1_555 1_555 7_565 yes
C(1) C(2) H(15) 109(4) 1_555 1_555 1_555 no
C(1) C(2) H(16) 109(3) 1_555 1_555 1_555 no
C(1) C(2) H(19) 103(3) 1_555 1_555 7_565 no
C(1) C(2) H(20) 126(7) 1_555 1_555 7_565 no
C(3) C(2) C(4) 66(9) 7_565 1_555 7_565 yes
C(3) C(2) H(15) 123(4) 7_565 1_555 1_555 no
C(3) C(2) H(16) 88(3) 7_565 1_555 1_555 no
C(3) C(2) H(19) 87(2) 7_565 1_555 7_565 no
C(3) C(2) H(20) 148(7) 7_565 1_555 7_565 no
C(4) C(2) H(15) 131(11) 7_565 1_555 1_555 no
C(4) C(2) H(16) 25(7) 7_565 1_555 1_555 no
C(4) C(2) H(19) 41(8) 7_565 1_555 7_565 no
C(4) C(2) H(20) 145(15) 7_565 1_555 7_565 no
H(15) C(2) H(16) 109(4) 1_555 1_555 1_555 no
H(15) C(2) H(19) 90(3) 1_555 1_555 7_565 no
H(15) C(2) H(20) 43(4) 1_555 1_555 7_565 no
H(16) C(2) H(19) 24(1) 1_555 1_555 7_565 no
H(16) C(2) H(20) 122(7) 1_555 1_555 7_565 no
H(19) C(2) H(20) 117(7) 7_565 1_555 7_565 no
S(1) C(3) S(2) 67(1) 7_565 1_555 1_555 yes
S(1) C(3) C(1) 119(6) 7_565 1_555 7_565 yes
S(1) C(3) C(2) 123(2) 7_565 1_555 7_565 yes
S(1) C(3) C(4) 113(3) 7_565 1_555 1_555 yes
S(1) C(3) H(13) 133(2) 7_565 1_555 7_565 no
S(1) C(3) H(17) 134(3) 7_565 1_555 1_555 no
S(1) C(3) H(18) 44(1) 7_565 1_555 1_555 no
S(2) C(3) C(1) 55(5) 1_555 1_555 7_565 yes
S(2) C(3) C(2) 92(2) 1_555 1_555 7_565 yes
S(2) C(3) C(4) 104(2) 1_555 1_555 1_555 yes
S(2) C(3) H(13) 110(2) 1_555 1_555 7_565 no
S(2) C(3) H(17) 110(2) 1_555 1_555 1_555 no
S(2) C(3) H(18) 110(2) 1_555 1_555 1_555 no
C(1) C(3) C(2) 77(6) 7_565 1_555 7_565 yes
C(1) C(3) C(4) 97(6) 7_565 1_555 1_555 yes
C(1) C(3) H(13) 62(5) 7_565 1_555 7_565 no
C(1) C(3) H(17) 62(5) 7_565 1_555 1_555 no
C(1) C(3) H(18) 151(7) 7_565 1_555 1_555 no
C(2) C(3) C(4) 20(2) 7_565 1_555 1_555 yes
C(2) C(3) H(13) 102(3) 7_565 1_555 7_565 no
C(2) C(3) H(17) 101(3) 7_565 1_555 1_555 no
C(2) C(3) H(18) 130(3) 7_565 1_555 1_555 no
C(4) C(3) H(13) 111(3) 1_555 1_555 7_565 no
C(4) C(3) H(17) 110(3) 1_555 1_555 1_555 no
C(4) C(3) H(18) 110(3) 1_555 1_555 1_555 no
H(13) C(3) H(17) 0.9(2) 7_565 1_555 1_555 no
H(13) C(3) H(18) 109(3) 7_565 1_555 1_555 no
H(17) C(3) H(18) 109(3) 1_555 1_555 1_555 no
N(1) C(4) N(2) 61(2) 7_565 1_555 1_555 yes
N(1) C(4) C(1) 96(3) 7_565 1_555 7_565 yes
N(1) C(4) C(2) 55(8) 7_565 1_555 7_565 yes
N(1) C(4) C(3) 108(3) 7_565 1_555 1_555 yes
N(1) C(4) H(16) 117(7) 7_565 1_555 7_565 no
N(1) C(4) H(19) 141(5) 7_565 1_555 1_555 no
N(1) C(4) H(20) 51(2) 7_565 1_555 1_555 no
N(2) C(4) C(1) 118(4) 1_555 1_555 7_565 yes
N(2) C(4) C(2) 116(10) 1_555 1_555 7_565 yes
N(2) C(4) C(3) 108(4) 1_555 1_555 1_555 yes
N(2) C(4) H(16) 79(6) 1_555 1_555 7_565 no
N(2) C(4) H(19) 109(4) 1_555 1_555 1_555 no
N(2) C(4) H(20) 109(4) 1_555 1_555 1_555 no
C(1) C(4) C(2) 72(9) 7_565 1_555 7_565 yes
C(1) C(4) C(3) 20(2) 7_565 1_555 1_555 yes
C(1) C(4) H(16) 145(7) 7_565 1_555 7_565 no
C(1) C(4) H(19) 117(4) 7_565 1_555 1_555 no
C(1) C(4) H(20) 88(3) 7_565 1_555 1_555 no
C(2) C(4) C(3) 93(10) 7_565 1_555 1_555 yes
C(2) C(4) H(16) 128(14) 7_565 1_555 7_565 no
C(2) C(4) H(19) 116(11) 7_565 1_555 1_555 no
C(2) C(4) H(20) 15(7) 7_565 1_555 1_555 no
C(3) C(4) H(16) 129(7) 1_555 1_555 7_565 no
C(3) C(4) H(19) 109(4) 1_555 1_555 1_555 no
C(3) C(4) H(20) 109(4) 1_555 1_555 1_555 no
H(16) C(4) H(19) 31(3) 7_565 1_555 1_555 no
H(16) C(4) H(20) 114(8) 7_565 1_555 1_555 no
H(19) C(4) H(20) 109(5) 1_555 1_555 1_555 no
S(3) C(5) S(3) 73(1) 1_555 1_555 7_565 yes
S(3) C(5) C(6) 108(1) 1_555 1_555 1_555 yes
S(3) C(5) H(21) 109(1) 1_555 1_555 1_555 no
S(3) C(5) H(21) 137(2) 1_555 1_555 7_565 no
S(3) C(5) H(22) 109(1) 1_555 1_555 1_555 no
S(3) C(5) H(22) 39(1) 1_555 1_555 7_565 no
S(3) C(5) C(6) 108(1) 7_565 1_555 1_555 yes
S(3) C(5) H(21) 137(2) 7_565 1_555 1_555 no
S(3) C(5) H(21) 109(1) 7_565 1_555 7_565 no
S(3) C(5) H(22) 39(1) 7_565 1_555 1_555 no
S(3) C(5) H(22) 109(1) 7_565 1_555 7_565 no
C(6) C(5) H(21) 109(2) 1_555 1_555 1_555 no
C(6) C(5) H(21) 109(2) 1_555 1_555 7_565 no
C(6) C(5) H(22) 109(1) 1_555 1_555 1_555 no
C(6) C(5) H(22) 109(1) 1_555 1_555 7_565 no
H(21) C(5) H(21) 39(1) 1_555 1_555 7_565 no
H(21) C(5) H(22) 109(2) 1_555 1_555 1_555 no
H(21) C(5) H(22) 72(1) 1_555 1_555 7_565 no
H(21) C(5) H(22) 72(1) 7_565 1_555 1_555 no
H(21) C(5) H(22) 109(2) 7_565 1_555 7_565 no
H(22) C(5) H(22) 136(2) 1_555 1_555 7_565 no
N(3) C(6) N(3) 50(2) 1_555 1_555 7_565 yes
N(3) C(6) C(5) 103(2) 1_555 1_555 1_555 yes
N(3) C(6) H(23) 110(1) 1_555 1_555 1_555 no
N(3) C(6) H(23) 144(3) 1_555 1_555 7_565 no
N(3) C(6) H(24) 110(2) 1_555 1_555 1_555 no
N(3) C(6) H(24) 64(1) 1_555 1_555 7_565 no
N(3) C(6) C(5) 103(2) 7_565 1_555 1_555 yes
N(3) C(6) H(23) 144(3) 7_565 1_555 1_555 no
N(3) C(6) H(23) 110(1) 7_565 1_555 7_565 no
N(3) C(6) H(24) 64(1) 7_565 1_555 1_555 no
N(3) C(6) H(24) 110(2) 7_565 1_555 7_565 no
C(5) C(6) H(23) 110(2) 1_555 1_555 1_555 no
C(5) C(6) H(23) 110(2) 1_555 1_555 7_565 no
C(5) C(6) H(24) 110(1) 1_555 1_555 1_555 no
C(5) C(6) H(24) 110(1) 1_555 1_555 7_565 no
H(23) C(6) H(23) 65(2) 1_555 1_555 7_565 no
H(23) C(6) H(24) 109(3) 1_555 1_555 1_555 no
H(23) C(6) H(24) 48.0(9) 1_555 1_555 7_565 no
H(23) C(6) H(24) 48.0(9) 7_565 1_555 1_555 no
H(23) C(6) H(24) 109(3) 7_565 1_555 7_565 no
H(24) C(6) H(24) 137(3) 1_555 1_555 7_565 no
S(4) C(7) S(4) 76(1) 1_555 1_555 7_565 yes
S(4) C(7) C(8) 109(1) 1_555 1_555 1_555 yes
S(4) C(7) H(25) 123(1) 1_555 1_555 1_555 no
S(4) C(7) H(26) 109(2) 1_555 1_555 1_555 no
S(4) C(7) H(26) 35(1) 1_555 1_555 7_565 no
S(4) C(7) C(8) 109(1) 7_565 1_555 1_555 yes
S(4) C(7) H(25) 123(1) 7_565 1_555 1_555 no
S(4) C(7) H(26) 35(1) 7_565 1_555 1_555 no
S(4) C(7) H(26) 109(2) 7_565 1_555 7_565 no
C(8) C(7) H(25) 110(3) 1_555 1_555 1_555 no
C(8) C(7) H(26) 109(1) 1_555 1_555 1_555 no
C(8) C(7) H(26) 109(1) 1_555 1_555 7_565 no
H(25) C(7) H(26) 93(2) 1_555 1_555 1_555 no
H(25) C(7) H(26) 93(2) 1_555 1_555 7_565 no
H(26) C(7) H(26) 135(3) 1_555 1_555 7_565 no
N(4) C(8) C(7) 110(2) 1_555 1_555 1_555 yes
N(4) C(8) H(27) 109(2) 1_555 1_555 1_555 no
N(4) C(8) H(28) 109(2) 1_555 1_555 1_555 no
C(7) C(8) H(27) 109(2) 1_555 1_555 1_555 no
C(7) C(8) H(28) 109(2) 1_555 1_555 1_555 no
H(27) C(8) H(28) 109(3) 1_555 1_555 1_555 no
S(5) C(9) S(6) 79(4) 1_555 1_555 7_565 yes
S(5) C(9) C(10) 94(4) 1_555 1_555 1_555 yes
S(5) C(9) C(11) 93(28) 1_555 1_555 7_565 yes
S(5) C(9) C(12) 99(5) 1_555 1_555 7_565 yes
S(5) C(9) H(29) 113(8) 1_555 1_555 1_555 no
S(5) C(9) H(30) 112(7) 1_555 1_555 1_555 no
S(5) C(9) H(33) 142(8) 1_555 1_555 7_565 no
S(5) C(9) H(34) 45(3) 1_555 1_555 7_565 no
S(6) C(9) C(10) 104(5) 7_565 1_555 1_555 yes
S(6) C(9) C(11) 137(29) 7_565 1_555 7_565 yes
S(6) C(9) C(12) 107(6) 7_565 1_555 7_565 yes
S(6) C(9) H(29) 138(7) 7_565 1_555 1_555 no
S(6) C(9) H(30) 35(3) 7_565 1_555 1_555 no
S(6) C(9) H(33) 131(8) 7_565 1_555 7_565 no
S(6) C(9) H(34) 124(7) 7_565 1_555 7_565 no
C(10) C(9) C(11) 33(24) 1_555 1_555 7_565 yes
C(10) C(9) C(12) 5(3) 1_555 1_555 7_565 yes
C(10) C(9) H(29) 113(6) 1_555 1_555 1_555 no
C(10) C(9) H(30) 112(7) 1_555 1_555 1_555 no
C(10) C(9) H(33) 96(6) 1_555 1_555 7_565 no
C(10) C(9) H(34) 86(5) 1_555 1_555 7_565 no
C(11) C(9) C(12) 32(24) 7_565 1_555 7_565 yes
C(11) C(9) H(29) 82(26) 7_565 1_555 1_555 no
C(11) C(9) H(30) 141(33) 7_565 1_555 1_555 no
C(11) C(9) H(33) 77(26) 7_565 1_555 7_565 no
C(11) C(9) H(34) 63(26) 7_565 1_555 7_565 no
C(12) C(9) H(29) 108(7) 7_565 1_555 1_555 no
C(12) C(9) H(30) 112(9) 7_565 1_555 1_555 no
C(12) C(9) H(33) 91(6) 7_565 1_555 7_565 no
C(12) C(9) H(34) 88(6) 7_565 1_555 7_565 no
H(29) C(9) H(30) 109(8) 1_555 1_555 1_555 no
H(29) C(9) H(33) 30(2) 1_555 1_555 7_565 no
H(29) C(9) H(34) 76(7) 1_555 1_555 7_565 no
H(30) C(9) H(33) 95(8) 1_555 1_555 7_565 no
H(30) C(9) H(34) 153(10) 1_555 1_555 7_565 no
H(33) C(9) H(34) 99(8) 7_565 1_555 7_565 no
N(5) C(10) N(6) 60(3) 1_555 1_555 7_565 yes
N(5) C(10) C(9) 98(3) 1_555 1_555 1_555 yes
N(5) C(10) C(11) 104(3) 1_555 1_555 7_565 yes
N(5) C(10) C(12) 107(11) 1_555 1_555 7_565 yes
N(5) C(10) H(31) 112(4) 1_555 1_555 1_555 no
N(5) C(10) H(32) 112(4) 1_555 1_555 1_555 no
N(5) C(10) H(35) 169(5) 1_555 1_555 7_565 no
N(5) C(10) H(36) 69(3) 1_555 1_555 7_565 no
N(6) C(10) C(9) 95(4) 7_565 1_555 1_555 yes
N(6) C(10) C(11) 96(4) 7_565 1_555 7_565 yes
N(6) C(10) C(12) 108(11) 7_565 1_555 7_565 yes
N(6) C(10) H(31) 152(5) 7_565 1_555 1_555 no
N(6) C(10) H(32) 57(3) 7_565 1_555 1_555 no
N(6) C(10) H(35) 129(5) 7_565 1_555 7_565 no
N(6) C(10) H(36) 125(5) 7_565 1_555 7_565 no
C(9) C(10) C(11) 6(4) 1_555 1_555 7_565 yes
C(9) C(10) C(12) 13(9) 1_555 1_555 7_565 yes
C(9) C(10) H(31) 112(4) 1_555 1_555 1_555 no
C(9) C(10) H(32) 112(4) 1_555 1_555 1_555 no
C(9) C(10) H(35) 80(4) 1_555 1_555 7_565 no
C(9) C(10) H(36) 69(3) 1_555 1_555 7_565 no
C(11) C(10) C(12) 12(9) 7_565 1_555 7_565 yes
C(11) C(10) H(31) 111(4) 7_565 1_555 1_555 no
C(11) C(10) H(32) 107(4) 7_565 1_555 1_555 no
C(11) C(10) H(35) 74(3) 7_565 1_555 7_565 no
C(11) C(10) H(36) 74(3) 7_565 1_555 7_565 no
C(12) C(10) H(31) 99(11) 7_565 1_555 1_555 no
C(12) C(10) H(32) 115(12) 7_565 1_555 1_555 no
C(12) C(10) H(35) 69(10) 7_565 1_555 7_565 no
C(12) C(10) H(36) 65(9) 7_565 1_555 7_565 no
H(31) C(10) H(32) 109(4) 1_555 1_555 1_555 no
H(31) C(10) H(35) 59(3) 1_555 1_555 7_565 no
H(31) C(10) H(36) 67(3) 1_555 1_555 7_565 no
H(32) C(10) H(35) 77(3) 1_555 1_555 7_565 no
H(32) C(10) H(36) 177(6) 1_555 1_555 7_565 no
H(35) C(10) H(36) 100(4) 7_565 1_555 7_565 no
S(5) C(11) S(6) 72(2) 7_565 1_555 1_555 yes
S(5) C(11) C(9) 76(28) 7_565 1_555 7_565 yes
S(5) C(11) C(10) 102(3) 7_565 1_555 7_565 yes
S(5) C(11) C(12) 108(5) 7_565 1_555 1_555 yes
S(5) C(11) H(29) 108(5) 7_565 1_555 7_565 no
S(5) C(11) H(30) 97(3) 7_565 1_555 7_565 no
S(5) C(11) H(33) 138(5) 7_565 1_555 1_555 no
S(5) C(11) H(34) 41(2) 7_565 1_555 1_555 no
S(6) C(11) C(9) 35(25) 1_555 1_555 7_565 yes
S(6) C(11) C(10) 104(3) 1_555 1_555 7_565 yes
S(6) C(11) C(12) 105(5) 1_555 1_555 1_555 yes
S(6) C(11) H(29) 112(3) 1_555 1_555 7_565 no
S(6) C(11) H(30) 29(1) 1_555 1_555 7_565 no
S(6) C(11) H(33) 110(4) 1_555 1_555 1_555 no
S(6) C(11) H(34) 110(4) 1_555 1_555 1_555 no
C(9) C(11) C(10) 139(29) 7_565 1_555 7_565 yes
C(9) C(11) C(12) 138(30) 7_565 1_555 1_555 yes
C(9) C(11) H(29) 77(26) 7_565 1_555 7_565 no
C(9) C(11) H(30) 28(26) 7_565 1_555 7_565 no
C(9) C(11) H(33) 83(26) 7_565 1_555 1_555 no
C(9) C(11) H(34) 99(29) 7_565 1_555 1_555 no
C(10) C(11) C(12) 5(4) 7_565 1_555 1_555 yes
C(10) C(11) H(29) 137(5) 7_565 1_555 7_565 no
C(10) C(11) H(30) 115(5) 7_565 1_555 7_565 no
C(10) C(11) H(33) 116(5) 7_565 1_555 1_555 no
C(10) C(11) H(34) 106(4) 7_565 1_555 1_555 no
C(12) C(11) H(29) 133(7) 1_555 1_555 7_565 no
C(12) C(11) H(30) 112(6) 1_555 1_555 7_565 no
C(12) C(11) H(33) 110(6) 1_555 1_555 1_555 no
C(12) C(11) H(34) 111(6) 1_555 1_555 1_555 no
H(29) C(11) H(30) 89(4) 7_565 1_555 7_565 no
H(29) C(11) H(33) 30(2) 7_565 1_555 1_555 no
H(29) C(11) H(34) 80(5) 7_565 1_555 1_555 no
H(30) C(11) H(33) 80(4) 7_565 1_555 1_555 no
H(30) C(11) H(34) 127(5) 7_565 1_555 1_555 no
H(33) C(11) H(34) 109(6) 1_555 1_555 1_555 no
N(5) C(12) N(6) 51(2) 7_565 1_555 1_555 yes
N(5) C(12) C(9) 111(5) 7_565 1_555 7_565 yes
N(5) C(12) C(10) 55(9) 7_565 1_555 7_565 yes
N(5) C(12) C(11) 118(5) 7_565 1_555 1_555 yes
N(5) C(12) H(31) 87(3) 7_565 1_555 7_565 no
N(5) C(12) H(32) 84(3) 7_565 1_555 7_565 no
N(5) C(12) H(35) 132(4) 7_565 1_555 1_555 no
N(5) C(12) H(36) 58(3) 7_565 1_555 1_555 no
N(6) C(12) C(9) 110(5) 1_555 1_555 7_565 yes
N(6) C(12) C(10) 52(9) 1_555 1_555 7_565 yes
N(6) C(12) C(11) 109(6) 1_555 1_555 1_555 yes
N(6) C(12) H(31) 105(3) 1_555 1_555 7_565 no
N(6) C(12) H(32) 45(2) 1_555 1_555 7_565 no
N(6) C(12) H(35) 109(4) 1_555 1_555 1_555 no
N(6) C(12) H(36) 109(4) 1_555 1_555 1_555 no
C(9) C(12) C(10) 161(13) 7_565 1_555 7_565 yes
C(9) C(12) C(11) 9(6) 7_565 1_555 1_555 yes
C(9) C(12) H(31) 144(6) 7_565 1_555 7_565 no
C(9) C(12) H(32) 131(6) 7_565 1_555 7_565 no
C(9) C(12) H(35) 116(6) 7_565 1_555 1_555 no
C(9) C(12) H(36) 101(5) 7_565 1_555 1_555 no
C(10) C(12) C(11) 161(14) 7_565 1_555 1_555 yes
C(10) C(12) H(31) 53(9) 7_565 1_555 7_565 no
C(10) C(12) H(32) 41(9) 7_565 1_555 7_565 no
C(10) C(12) H(35) 77(10) 7_565 1_555 1_555 no
C(10) C(12) H(36) 82(11) 7_565 1_555 1_555 no
C(11) C(12) H(31) 144(6) 1_555 1_555 7_565 no
C(11) C(12) H(32) 124(6) 1_555 1_555 7_565 no
C(11) C(12) H(35) 108(6) 1_555 1_555 1_555 no
C(11) C(12) H(36) 109(6) 1_555 1_555 1_555 no
H(31) C(12) H(32) 78(3) 7_565 1_555 7_565 no
H(31) C(12) H(35) 52(2) 7_565 1_555 1_555 no
H(31) C(12) H(36) 61(3) 7_565 1_555 1_555 no
H(32) C(12) H(35) 64(3) 7_565 1_555 1_555 no
H(32) C(12) H(36) 124(5) 7_565 1_555 1_555 no
H(35) C(12) H(36) 109(5) 1_555 1_555 1_555 no

loop_
_geom_bond_atom_site_label_1
_geom_bond_atom_site_label_2
_geom_bond_distance
_geom_bond_site_symmetry_1
_geom_bond_site_symmetry_2
_geom_bond_publ_flag
Rh(1) S(1) 2.366(9) 1_555 1_555 yes
Rh(1) S(1) 2.366(9) 1_555 7_565 yes
Rh(1) S(2) 2.282(9) 1_555 1_555 yes
Rh(1) S(2) 2.282(9) 1_555 7_565 yes
Rh(1) S(3) 2.347(8) 1_555 1_555 yes
Rh(1) S(3) 2.347(8) 1_555 7_565 yes
Rh(1) N(1) 2.17(3) 1_555 1_555 yes
Rh(1) N(1) 2.17(3) 1_555 7_565 yes
Rh(1) N(2) 2.07(3) 1_555 1_555 yes
Rh(1) N(2) 2.07(3) 1_555 7_565 yes
Rh(1) N(3) 2.02(3) 1_555 1_555 yes
Rh(1) N(3) 2.02(3) 1_555 7_565 yes
Rh(2) S(4) 2.41(1) 1_555 1_555 yes
Rh(2) S(4) 2.41(1) 1_555 7_565 yes
Rh(2) S(5) 2.228(10) 1_555 1_555 yes
Rh(2) S(5) 2.228(10) 1_555 7_565 yes
Rh(2) S(6) 2.353(9) 1_555 1_555 yes
Rh(2) S(6) 2.353(9) 1_555 7_565 yes
Rh(2) N(4) 2.04(3) 1_555 1_555 yes
Rh(2) N(5) 2.03(4) 1_555 1_555 yes
Rh(2) N(5) 2.03(4) 1_555 7_565 yes
Rh(2) N(6) 2.21(4) 1_555 1_555 yes
Rh(2) N(6) 2.21(4) 1_555 7_565 yes
Mo(1) S(1) 2.445(9) 1_555 1_555 yes
Mo(1) S(1) 2.445(9) 1_555 7_565 yes
Mo(1) S(2) 2.437(8) 1_555 1_555 yes
Mo(1) S(2) 2.437(8) 1_555 7_565 yes
Mo(1) S(3) 2.433(9) 1_555 1_555 yes
Mo(1) S(3) 2.433(9) 1_555 7_565 yes
Mo(1) S(4) 2.432(10) 1_555 1_555 yes
Mo(1) S(4) 2.432(10) 1_555 7_565 yes
Mo(1) S(5) 2.477(9) 1_555 1_555 yes
Mo(1) S(5) 2.477(9) 1_555 7_565 yes
Mo(1) S(6) 2.43(1) 1_555 1_555 yes
Mo(1) S(6) 2.43(1) 1_555 7_565 yes
S(1) S(1) 1.96(2) 1_555 7_565 yes
S(1) S(2) 1.91(1) 1_555 7_565 yes
S(1) C(1) 1.87(4) 1_555 1_555 yes
S(1) C(3) 1.52(4) 1_555 7_565 yes
S(2) S(3) 1.80(1) 1_555 7_565 yes
S(2) C(1) 1.64(4) 1_555 7_565 yes
S(2) C(3) 1.90(4) 1_555 1_555 yes
S(3) S(3) 2.08(2) 1_555 7_565 yes
S(3) C(5) 1.74(2) 1_555 1_555 yes
S(4) S(4) 2.27(2) 1_555 7_565 yes
S(4) S(5) 1.55(1) 1_555 7_565 yes
S(4) C(7) 1.83(3) 1_555 1_555 yes
S(5) S(6) 2.25(1) 1_555 7_565 yes
S(5) C(9) 1.8(1) 1_555 1_555 yes
S(5) C(11) 1.89(7) 1_555 7_565 yes
S(6) S(6) 1.54(2) 1_555 7_565 yes
S(6) C(9) 1.67(9) 1_555 7_565 yes
S(6) C(11) 1.93(6) 1_555 1_555 yes
N(1) N(2) 1.60(4) 1_555 7_565 yes
N(1) C(2) 1.44(5) 1_555 1_555 yes
N(1) C(4) 1.67(6) 1_555 7_565 yes
N(2) C(2) 1.77(6) 1_555 7_565 yes
N(2) C(4) 1.46(6) 1_555 1_555 yes
N(3) N(3) 1.36(5) 1_555 7_565 yes
N(3) C(6) 1.61(4) 1_555 1_555 yes
N(4) C(8) 1.37(4) 1_555 1_555 yes
N(5) N(6) 1.48(5) 1_555 7_565 yes
N(5) C(10) 1.57(6) 1_555 1_555 yes
N(5) C(12) 1.81(7) 1_555 7_565 yes
N(6) C(10) 1.31(6) 1_555 7_565 yes
N(6) C(12) 1.57(6) 1_555 1_555 yes
C(1) C(2) 1.54(6) 1_555 1_555 yes
C(1) C(3) 0.58(5) 1_555 7_565 yes
C(1) C(4) 1.61(7) 1_555 7_565 yes
C(2) C(3) 1.56(6) 1_555 7_565 yes
C(2) C(4) 0.54(7) 1_555 7_565 yes
C(3) C(4) 1.43(6) 1_555 1_555 yes
C(5) C(6) 1.55(4) 1_555 1_555 yes
C(7) C(8) 1.48(4) 1_555 1_555 yes
C(9) C(10) 1.89(10) 1_555 1_555 yes
C(9) C(11) 0.3(1) 1_555 7_565 yes
C(9) C(12) 1.4(1) 1_555 7_565 yes
C(10) C(11) 1.63(7) 1_555 7_565 yes
C(10) C(12) 0.55(7) 1_555 7_565 yes
C(11) C(12) 1.10(7) 1_555 1_555 yes

loop_
_geom_contact_atom_site_label_1
_geom_contact_atom_site_label_2
_geom_contact_distance
_geom_contact_site_symmetry_1
_geom_contact_site_symmetry_2
_geom_contact_publ_flag
Rh(1) Mo(1) 2.852(3) 1_555 1_555 ?
Rh(2) Mo(1) 2.867(3) 1_555 1_555 ?
